data_4519106
loop_
_publ_author_name
'Liu, Kuan-Ting'
'Chuang, Jia-Yu'
'Jeng, Ru-Jong'
'Leung, Man-Kit'

_publ_section_title
;
 Sustainable Synthesis of Cyclic Carbonates from Terminal Epoxides by a
 Highly Efficient
 CaI<sub>2</sub>/1,3-Bis[tris(hydroxymethyl)-methylamino]-propane
 Catalyst.
;
_journal_issue 41
_journal_name_full 'ACS omega'
_journal_page_first 27279
_journal_page_last 27287
_journal_paper_doi 10.1021/acsomega.1c04086
_journal_volume 6
_journal_year 2021
_chemical_formula_sum 'C23 H24 O8'
_chemical_formula_weight 428.42
_space_group_crystal_system monoclinic
_space_group_IT_number 15
_space_group_name_Hall '-C 2yc'
_space_group_name_H-M_alt 'C 1 2/c 1'
_atom_sites_solution_hydrogens geom
_audit_creation_method SHELXL-2018/3
_cell_angle_alpha 90
_cell_angle_beta 108.828(14)
_cell_angle_gamma 90
_cell_formula_units_Z 4
_cell_length_a 29.327(6)
_cell_length_b 5.8690(9)
_cell_length_c 12.6542(17)
_cell_measurement_reflns_used 2048
_cell_measurement_temperature 150(2)
_cell_measurement_theta_max 27.0650
_cell_measurement_theta_min 4.4530
_cell_volume 2061.5(6)
_computing_cell_refinement 'CrysAlisPro 1.171.39.46 (Rigaku OD, 2018)'
_computing_data_collection 'CrysAlisPro 1.171.39.46 (Rigaku OD, 2018)'
_computing_data_reduction 'CrysAlisPro 1.171.39.46 (Rigaku OD, 2018)'
_computing_structure_refinement 'SHELXL-2018/3 (Sheldrick, 2018)'
_diffrn_ambient_temperature 150(2)
_diffrn_detector_area_resol_mean 10.2496
_diffrn_measured_fraction_theta_full 0.999
_diffrn_measured_fraction_theta_max 0.971
_diffrn_measurement_device_type 'Xcalibur, Atlas, Gemini'
_diffrn_measurement_method '\w scans'
_diffrn_radiation_type MoK\a
_diffrn_radiation_wavelength 0.71073
_diffrn_reflns_av_R_equivalents 0.0370
_diffrn_reflns_av_unetI/netI 0.0332
_diffrn_reflns_Laue_measured_fraction_full 0.999
_diffrn_reflns_Laue_measured_fraction_max 0.971
_diffrn_reflns_limit_h_max 38
_diffrn_reflns_limit_h_min -36
_diffrn_reflns_limit_k_max 7
_diffrn_reflns_limit_k_min -5
_diffrn_reflns_limit_l_max 15
_diffrn_reflns_limit_l_min -16
_diffrn_reflns_number 6489
_diffrn_reflns_point_group_measured_fraction_full 0.999
_diffrn_reflns_point_group_measured_fraction_max 0.971
_diffrn_reflns_theta_full 25.242
_diffrn_reflns_theta_max 27.483
_diffrn_reflns_theta_min 2.879
_diffrn_source 'fine-focus sealed X-ray tube'
_exptl_absorpt_coefficient_mu 0.105
_exptl_absorpt_correction_T_max 1.00000
_exptl_absorpt_correction_T_min 0.79104
_exptl_absorpt_correction_type multi-scan
_exptl_absorpt_process_details
; 
CrysAlisPro 1.171.39.46 (Rigaku Oxford Diffraction, 2018) 
Empirical absorption correction using spherical harmonics, 
 implemented in SCALE3 ABSPACK scaling algorithm. 
;
_exptl_crystal_density_diffrn 1.380
_exptl_crystal_description plate
_exptl_crystal_F_000 904
_exptl_crystal_size_max 0.25
_exptl_crystal_size_mid 0.20
_exptl_crystal_size_min 0.15
_refine_diff_density_max 0.760
_refine_diff_density_min -0.331
_refine_diff_density_rms 0.059
_refine_ls_extinction_method none
_refine_ls_goodness_of_fit_ref 1.042
_refine_ls_hydrogen_treatment constr
_refine_ls_matrix_type full
_refine_ls_number_parameters 142
_refine_ls_number_reflns 2300
_refine_ls_number_restraints 0
_refine_ls_restrained_S_all 1.042
_refine_ls_R_factor_all 0.0891
_refine_ls_R_factor_gt 0.0742
_refine_ls_shift/su_max 0.002
_refine_ls_shift/su_mean 0.000
_refine_ls_structure_factor_coef Fsqd
_refine_ls_weighting_details 'w=1/[\s^2^(Fo^2^)+(0.1061P)^2^+2.1205P] where P=(Fo^2^+2Fc^2^)/3'
_refine_ls_weighting_scheme calc
_refine_ls_wR_factor_gt 0.1973
_refine_ls_wR_factor_ref 0.2140
_reflns_Friedel_coverage 0.000
_reflns_number_gt 1809
_reflns_number_total 2300
_reflns_threshold_expression 'I > 2\s(I)'
_cod_data_source_file ao1c04086_si_004.cif
_cod_data_source_block ic20187
_cod_original_sg_symbol_H-M 'C 2/c'
_cod_database_code 4519106
_shelx_shelxl_version_number 2018/3
_shelx_space_group_comment
; 
The symmetry employed for this shelxl refinement is uniquely defined 
by the following loop, which should always be used as a source of 
symmetry information in preference to the above space-group names. 
They are only intended as comments. 
;

loop_
_space_group_symop_operation_xyz
'x, y, z'
'-x, y, -z+1/2'
'x+1/2, y+1/2, z'
'-x+1/2, y+1/2, -z+1/2'
'-x, -y, -z'
'x, -y, z-1/2'
'-x+1/2, -y+1/2, -z'
'x+1/2, -y+1/2, z-1/2'

loop_
_atom_site_label
_atom_site_type_symbol
_atom_site_fract_x
_atom_site_fract_y
_atom_site_fract_z
_atom_site_U_iso_or_equiv
_atom_site_adp_type
_atom_site_occupancy
_atom_site_site_symmetry_order
_atom_site_calc_flag
_atom_site_refinement_flags_posn
_atom_site_refinement_flags_adp
_atom_site_refinement_flags_occupancy
_atom_site_disorder_assembly
_atom_site_disorder_group
O1 O 0.63883(7) 0.6720(3) 0.53861(14) 0.0471(5) Uani 1 1 d . . . . .
O2 O 0.67222(8) 1.0561(4) 0.7265(2) 0.0719(7) Uani 1 1 d . . . . .
O3 O 0.71560(9) 0.8423(4) 0.86693(19) 0.0705(7) Uani 1 1 d . . . . .
O4 O 0.72633(7) 0.8238(4) 0.70075(16) 0.0541(6) Uani 1 1 d . . . . .
C1 C 0.52225(14) -0.0858(5) 0.1818(3) 0.0686(10) Uani 1 1 d . . . . .
H1A H 0.546999 -0.182070 0.232782 0.103 Uiso 1 1 calc R U . . .
H1B H 0.496999 -0.182304 0.132420 0.103 Uiso 1 1 calc R U . . .
H1C H 0.536845 0.007008 0.136828 0.103 Uiso 1 1 calc R U . . .
C2 C 0.500000 0.0719(6) 0.250000 0.0478(9) Uani 1 2 d S T P . .
C3 C 0.53908(9) 0.2260(4) 0.3271(2) 0.0395(6) Uani 1 1 d . . . . .
C4 C 0.53493(10) 0.3089(5) 0.4264(2) 0.0480(7) Uani 1 1 d . . . . .
H4A H 0.508202 0.262620 0.448110 0.058 Uiso 1 1 calc R U . . .
C5 C 0.56825(9) 0.4560(5) 0.4947(2) 0.0470(7) Uani 1 1 d . . . . .
H5A H 0.564355 0.508418 0.562267 0.056 Uiso 1 1 calc R U . . .
C6 C 0.60709(9) 0.5269(4) 0.4649(2) 0.0398(6) Uani 1 1 d . . . . .
C7 C 0.61293(11) 0.4466(6) 0.3675(2) 0.0535(8) Uani 1 1 d . . . . .
H7A H 0.639800 0.493412 0.346531 0.064 Uiso 1 1 calc R U . . .
C8 C 0.57913(11) 0.2968(5) 0.3005(2) 0.0525(7) Uani 1 1 d . . . . .
H8A H 0.583656 0.240915 0.234100 0.063 Uiso 1 1 calc R U . . .
C9 C 0.67834(13) 0.7577(7) 0.5063(3) 0.0682(10) Uani 1 1 d . . . . .
H9A H 0.666218 0.828533 0.431389 0.082 Uiso 1 1 calc R U . . .
H9B H 0.700472 0.632082 0.503698 0.082 Uiso 1 1 calc R U . . .
C10 C 0.70428(15) 0.9322(6) 0.5920(3) 0.0717(11) Uani 1 1 d . . . . .
H10A H 0.729565 1.009955 0.567696 0.086 Uiso 1 1 calc R U . . .
C11 C 0.67134(14) 1.1073(6) 0.6170(4) 0.0872(14) Uani 1 1 d . . . . .
H11A H 0.683352 1.263585 0.612842 0.105 Uiso 1 1 calc R U . . .
H11B H 0.638247 1.094082 0.563734 0.105 Uiso 1 1 calc R U . . .
C12 C 0.70550(10) 0.9030(5) 0.7728(3) 0.0501(7) Uani 1 1 d . . . . .

loop_
_atom_site_aniso_label
_atom_site_aniso_U_11
_atom_site_aniso_U_22
_atom_site_aniso_U_33
_atom_site_aniso_U_23
_atom_site_aniso_U_13
_atom_site_aniso_U_12
O1 0.0449(10) 0.0484(10) 0.0406(10) 0.0011(8) 0.0035(8) -0.0078(8)
O2 0.0475(12) 0.0577(13) 0.101(2) 0.0097(13) 0.0108(12) 0.0116(10)
O3 0.0846(17) 0.0795(16) 0.0497(12) 0.0050(11) 0.0247(12) 0.0098(13)
O4 0.0538(11) 0.0598(12) 0.0465(11) -0.0020(9) 0.0131(9) 0.0085(9)
C1 0.078(2) 0.0429(15) 0.069(2) -0.0170(15) 0.0015(17) 0.0144(15)
C2 0.057(2) 0.0338(17) 0.0436(19) 0.000 0.0041(17) 0.000
C3 0.0424(13) 0.0339(11) 0.0367(12) 0.0043(10) 0.0051(10) 0.0058(10)
C4 0.0385(13) 0.0511(15) 0.0557(16) -0.0115(12) 0.0171(12) 0.0008(12)
C5 0.0386(13) 0.0542(16) 0.0481(14) -0.0163(12) 0.0138(11) 0.0030(12)
C6 0.0408(13) 0.0356(11) 0.0361(12) 0.0039(10) 0.0027(10) 0.0014(10)
C7 0.0542(16) 0.0724(19) 0.0322(13) 0.0062(12) 0.0118(12) -0.0163(14)
C8 0.0592(17) 0.0656(18) 0.0306(12) -0.0009(12) 0.0115(11) -0.0094(14)
C9 0.068(2) 0.084(2) 0.0459(16) 0.0074(16) 0.0095(15) -0.0270(18)
C10 0.092(3) 0.070(2) 0.0420(15) 0.0082(15) 0.0066(16) -0.038(2)
C11 0.069(2) 0.056(2) 0.098(3) 0.025(2) -0.025(2) -0.0093(18)
C12 0.0437(14) 0.0475(14) 0.0553(16) 0.0001(13) 0.0107(12) 0.0062(12)

loop_
_atom_type_symbol
_atom_type_description
_atom_type_scat_dispersion_real
_atom_type_scat_dispersion_imag
_atom_type_scat_source
C C 0.0033 0.0016 'International Tables Vol C Tables 4.2.6.8 and 6.1.1.4'
H H 0.0000 0.0000 'International Tables Vol C Tables 4.2.6.8 and 6.1.1.4'
O O 0.0106 0.0060 'International Tables Vol C Tables 4.2.6.8 and 6.1.1.4'

loop_
_geom_angle_atom_site_label_1
_geom_angle_atom_site_label_2
_geom_angle_atom_site_label_3
_geom_angle
_geom_angle_site_symmetry_1
_geom_angle_site_symmetry_3
_geom_angle_publ_flag
C6 O1 C9 117.0(2) . . ?
C12 O2 C11 111.0(3) . . ?
C12 O4 C10 109.3(2) . . ?
C3 C2 C3 107.9(3) 2_655 . ?
C3 C2 C1 111.13(16) 2_655 . ?
C3 C2 C1 110.12(17) . . ?
C3 C2 C1 110.12(17) 2_655 2_655 ?
C3 C2 C1 111.14(16) . 2_655 ?
C1 C2 C1 106.5(4) . 2_655 ?
C8 C3 C4 116.3(2) . . ?
C8 C3 C2 122.6(2) . . ?
C4 C3 C2 121.0(2) . . ?
C5 C4 C3 122.3(3) . . ?
C6 C5 C4 120.0(2) . . ?
C5 C6 O1 116.1(2) . . ?
C5 C6 C7 119.6(2) . . ?
O1 C6 C7 124.3(2) . . ?
C6 C7 C8 119.4(3) . . ?
C3 C8 C7 122.3(3) . . ?
O1 C9 C10 107.4(3) . . ?
O4 C10 C9 110.4(3) . . ?
O4 C10 C11 102.5(3) . . ?
C9 C10 C11 113.8(3) . . ?
O2 C11 C10 104.5(3) . . ?
O3 C12 O2 124.1(3) . . ?
O3 C12 O4 124.1(3) . . ?
O2 C12 O4 111.7(3) . . ?

loop_
_geom_bond_atom_site_label_1
_geom_bond_atom_site_label_2
_geom_bond_distance
_geom_bond_site_symmetry_2
_geom_bond_publ_flag
O1 C6 1.379(3) . ?
O1 C9 1.438(4) . ?
O2 C12 1.317(4) . ?
O2 C11 1.410(5) . ?
O3 C12 1.185(4) . ?
O4 C12 1.335(3) . ?
O4 C10 1.464(4) . ?
C1 C2 1.546(4) . ?
C2 C3 1.537(3) 2_655 ?
C2 C3 1.537(3) . ?
C3 C8 1.386(4) . ?
C3 C4 1.390(4) . ?
C4 C5 1.379(4) . ?
C5 C6 1.374(4) . ?
C6 C7 1.380(4) . ?
C7 C8 1.390(4) . ?
C9 C10 1.507(5) . ?
C10 C11 1.513(6) . ?
